data_7108042
loop_
_publ_author_name
'Ryosuke Miyake'
'Mitsuhiko Shionoya'

_publ_section_title
;
 Reversible structural switch in the nano-cavity of crystalline
 metallo-macrocycles with smooth ligand exchange by non-coordinating guest
 stimuli
;
_journal_name_full Chem.Commun.
_journal_page_first 7553
_journal_paper_doi 10.1039/c2cc32857g
_journal_volume 48
_journal_year 2012
_chemical_formula_sum 'C48 H108 N36 Ni4 O36'
_chemical_formula_weight 2000.54
_chemical_name_systematic
;
?
;
_space_group_IT_number 82
_symmetry_cell_setting tetragonal
_symmetry_space_group_name_Hall 'I -4'
_symmetry_space_group_name_H-M 'I -4'
_atom_sites_solution_hydrogens geom
_atom_sites_solution_primary direct
_atom_sites_solution_secondary difmap
_audit_creation_method SHELXL-97
_cell_angle_alpha 90.00
_cell_angle_beta 90.00
_cell_angle_gamma 90.00
_cell_formula_units_Z 2
_cell_length_a 14.6608(14)
_cell_length_b 14.6608(14)
_cell_length_c 18.9712(19)
_cell_measurement_reflns_used 5509
_cell_measurement_temperature 273
_cell_measurement_theta_max 27.42
_cell_measurement_theta_min 2.78
_cell_volume 4077.7(7)
_computing_cell_refinement 'APEX2 (Bruker AXS, 2006)'
_computing_data_collection 'APEX2 (Bruker AXS, 2006)'
_computing_data_reduction 'SAINT (Bruker AXS, 2004)'
_computing_molecular_graphics 'XSHEL (Bruker AXS,2002)'
_computing_publication_material 'XCIF (Bruker AXS, 2001)'
_computing_structure_refinement 'SHELXL-97 (Sheldrick, 1997)'
_computing_structure_solution 'SHELXS-97 (Sheldrick, 1997)'
_diffrn_ambient_temperature 273
_diffrn_detector_area_resol_mean 8.333
_diffrn_measured_fraction_theta_full 0.998
_diffrn_measured_fraction_theta_max 0.998
_diffrn_measurement_device_type 'Bruker APEXII CCD area detector'
_diffrn_measurement_method 'phi and omega scans'
_diffrn_radiation_monochromator 'Bruker Helios multilayer confocal mirror'
_diffrn_radiation_source 'Bruker TXS fine-focus rotating anode'
_diffrn_radiation_type MoK\a
_diffrn_radiation_wavelength 0.71073
_diffrn_reflns_av_R_equivalents 0.0263
_diffrn_reflns_av_sigmaI/netI 0.0445
_diffrn_reflns_limit_h_max 17
_diffrn_reflns_limit_h_min -20
_diffrn_reflns_limit_k_max 20
_diffrn_reflns_limit_k_min -19
_diffrn_reflns_limit_l_max 25
_diffrn_reflns_limit_l_min -14
_diffrn_reflns_number 14209
_diffrn_reflns_theta_full 29.11
_diffrn_reflns_theta_max 29.11
_diffrn_reflns_theta_min 2.15
_exptl_absorpt_coefficient_mu 1.019
_exptl_absorpt_correction_T_max 0.9050
_exptl_absorpt_correction_T_min 0.8539
_exptl_absorpt_correction_type empirical
_exptl_absorpt_process_details
;
SADABS Sheldrick 1996
;
_exptl_crystal_colour purple
_exptl_crystal_density_diffrn 1.629
_exptl_crystal_density_method 'not measured'
_exptl_crystal_description prismatic
_exptl_crystal_F_000 2096
_exptl_crystal_size_max 0.16
_exptl_crystal_size_mid 0.14
_exptl_crystal_size_min 0.10
_refine_diff_density_max 0.557
_refine_diff_density_min -0.316
_refine_diff_density_rms 0.060
_refine_ls_abs_structure_details 'Flack H D (1983), Acta Cryst. A39, 876-881'
_refine_ls_abs_structure_Flack 0.056(13)
_refine_ls_extinction_method none
_refine_ls_goodness_of_fit_ref 1.060
_refine_ls_hydrogen_treatment constr
_refine_ls_matrix_type full
_refine_ls_number_parameters 336
_refine_ls_number_reflns 5452
_refine_ls_number_restraints 128
_refine_ls_restrained_S_all 1.081
_refine_ls_R_factor_all 0.0575
_refine_ls_R_factor_gt 0.0362
_refine_ls_shift/su_max 0.001
_refine_ls_shift/su_mean 0.000
_refine_ls_structure_factor_coef Fsqd
_refine_ls_weighting_details 'calc w=1/[\s^2^(Fo^2^)+(0.0514P)^2^+1.5592P] where P=(Fo^2^+2Fc^2^)/3'
_refine_ls_weighting_scheme calc
_refine_ls_wR_factor_gt 0.0897
_refine_ls_wR_factor_ref 0.1028
_reflns_number_gt 4300
_reflns_number_total 5452
_reflns_threshold_expression >2sigma(I)
_cod_data_source_file c2cc32857g.txt
_cod_data_source_block i-4_273K
_cod_original_sg_symbol_H-M 'I-4 '
_cod_database_code 7108042

loop_
_symmetry_equiv_pos_as_xyz
'x, y, z'
'-x, -y, z'
'y, -x, -z'
'-y, x, -z'
'x+1/2, y+1/2, z+1/2'
'-x+1/2, -y+1/2, z+1/2'
'y+1/2, -x+1/2, -z+1/2'
'-y+1/2, x+1/2, -z+1/2'

loop_
_atom_site_label
_atom_site_type_symbol
_atom_site_fract_x
_atom_site_fract_y
_atom_site_fract_z
_atom_site_U_iso_or_equiv
_atom_site_adp_type
_atom_site_occupancy
_atom_site_symmetry_multiplicity
_atom_site_calc_flag
_atom_site_refinement_flags
_atom_site_disorder_assembly
_atom_site_disorder_group
C1 C 0.6658(3) 1.0879(3) 0.7710(2) 0.0629(11) Uani 1 1 d . . .
H1A H 0.6719 1.1524 0.7786 0.094 Uiso 1 1 calc R . .
H1B H 0.6094 1.0671 0.7909 0.094 Uiso 1 1 calc R . .
H1C H 0.6663 1.0755 0.7213 0.094 Uiso 1 1 calc R . .
C2 C 0.7435(3) 1.0392(2) 0.8054(2) 0.0472(8) Uani 1 1 d . . .
C3 C 0.7920(2) 0.9482(2) 0.90740(19) 0.0454(7) Uani 1 1 d . . .
H3A H 0.7900 0.9715 0.9552 0.054 Uiso 1 1 calc R . .
H3B H 0.8518 0.9618 0.8883 0.054 Uiso 1 1 calc R . .
C4 C 0.7794(2) 0.84391(18) 0.90956(17) 0.0356(6) Uani 1 1 d . . .
C5 C 0.8560(3) 0.8058(2) 0.95738(18) 0.0447(8) Uani 1 1 d . . .
H5A H 0.9125 0.8372 0.9465 0.054 Uiso 1 1 calc R . .
H5B H 0.8409 0.8188 1.0062 0.054 Uiso 1 1 calc R . .
C6 C 0.6846(2) 0.8222(2) 0.93882(18) 0.0427(7) Uani 1 1 d . . .
H6A H 0.6716 0.8638 0.9773 0.051 Uiso 1 1 calc R . .
H6B H 0.6398 0.8329 0.9021 0.051 Uiso 1 1 calc R . .
C7 C 0.79063(19) 0.79844(19) 0.83750(15) 0.0310(6) Uani 1 1 d . . .
C8 C 0.8472(2) 0.7942(3) 0.71820(17) 0.0407(7) Uani 1 1 d . . .
H8A H 0.8216 0.8305 0.6804 0.049 Uiso 1 1 calc R . .
H8B H 0.8146 0.7366 0.7193 0.049 Uiso 1 1 calc R . .
C9 C 0.9489(2) 0.7751(2) 0.70157(16) 0.0367(6) Uani 1 1 d . . .
C10 C 0.9843(2) 0.8617(2) 0.6657(2) 0.0469(8) Uani 1 1 d . . .
H10A H 0.9426 0.8771 0.6278 0.056 Uiso 1 1 calc R . .
H10B H 0.9818 0.9110 0.6997 0.056 Uiso 1 1 calc R . .
C11 C 0.9483(2) 0.6933(2) 0.65107(17) 0.0388(6) Uani 1 1 d . . .
H11A H 0.9124 0.6449 0.6721 0.047 Uiso 1 1 calc R . .
H11B H 0.9181 0.7114 0.6077 0.047 Uiso 1 1 calc R . .
C12 C 0.9954(2) 0.7478(2) 0.77033(16) 0.0381(7) Uani 1 1 d . . .
N1 N 0.7233(2) 0.99558(18) 0.86539(16) 0.0455(6) Uani 1 1 d . . .
H1 H 0.6677 0.9955 0.8798 0.055 Uiso 1 1 calc R . .
N2 N 0.8701(2) 0.70777(19) 0.94938(15) 0.0437(6) Uani 1 1 d . . .
H2A H 0.8880 0.6850 0.9912 0.052 Uiso 1 1 calc R . .
H2B H 0.9161 0.6990 0.9187 0.052 Uiso 1 1 calc R . .
N3 N 0.6747(2) 0.72870(18) 0.96430(15) 0.0419(6) Uani 1 1 d . . .
H3C H 0.6160 0.7121 0.9594 0.050 Uiso 1 1 calc R . .
H3D H 0.6878 0.7278 1.0106 0.050 Uiso 1 1 calc R . .
N4 N 0.83227(18) 0.84197(18) 0.78552(14) 0.0381(5) Uani 1 1 d . . .
H4 H 0.8503 0.8973 0.7910 0.046 Uiso 1 1 calc R . .
N5 N 1.07639(19) 0.85847(19) 0.63669(16) 0.0446(6) Uani 1 1 d . . .
H5C H 1.1144 0.8719 0.6725 0.054 Uiso 1 1 calc R . .
H5D H 1.0804 0.9050 0.6059 0.054 Uiso 1 1 calc R . .
N6 N 1.03871(18) 0.65708(18) 0.63352(14) 0.0374(5) Uani 1 1 d . . .
H6C H 1.0308 0.6088 0.6048 0.045 Uiso 1 1 calc R . .
H6D H 1.0640 0.6361 0.6736 0.045 Uiso 1 1 calc R . .
N7 N 1.0526(3) 0.8069(3) 0.80054(18) 0.0684(10) Uani 1 1 d . . .
H7A H 1.0780 0.7937 0.8401 0.082 Uiso 1 1 calc R . .
H7B H 1.0641 0.8582 0.7804 0.082 Uiso 1 1 calc R . .
N1M N 0.7600(3) 0.5672(2) 1.06603(15) 0.0560(8) Uani 1 1 d D . .
N2MA N 0.5000 1.0000 0.9687(3) 0.0504(10) Uani 1 2 d SD . .
N3M N 0.5055(14) 0.4906(12) 1.0067(9) 0.034(4) Uani 0.25 1 d PDU A -1
N2MB N 0.997(4) 0.0087(18) 0.9619(9) 0.059(4) Uani 0.25 1 d PDU B -2
Ni1 Ni 0.75562(3) 0.63230(2) 0.914211(19) 0.03430(10) Uani 1 1 d . . .
O1 O 0.8212(2) 1.03756(19) 0.77915(15) 0.0616(7) Uani 1 1 d . . .
O2 O 0.76309(14) 0.71894(14) 0.82941(10) 0.0342(4) Uani 1 1 d . . .
O3 O 0.97778(18) 0.67479(19) 0.79731(14) 0.0534(6) Uani 1 1 d . . .
O1M O 0.7462(3) 0.5112(2) 1.11257(15) 0.0811(11) Uani 1 1 d . . .
O2M O 0.7569(2) 0.54147(17) 1.00180(12) 0.0618(8) Uani 1 1 d . . .
O3M O 0.7773(2) 0.64730(19) 1.08046(14) 0.0668(8) Uani 1 1 d D . .
O4MA O 0.5687(3) 1.0032(3) 0.9994(4) 0.165(3) Uani 1 1 d D . .
O5MA O 0.5000 1.0000 0.9066(4) 0.173(4) Uani 1 2 d SD . .
O9M O 0.5695(15) 0.5388(15) 1.0167(10) 0.105(7) Uani 0.25 1 d PDU A -1
O7M O 0.5071(10) 0.4265(8) 0.9687(7) 0.053(4) Uani 0.25 1 d PDU A -1
O8M O 0.4523(11) 0.4856(11) 1.0546(7) 0.069(4) Uani 0.25 1 d PDU A -1
O4MB O 0.9638(10) 0.0778(9) 0.9411(6) 0.055(3) Uani 0.25 1 d PDU B -2
O5MB O 1.0173(13) -0.0492(11) 0.9217(8) 0.090(5) Uani 0.25 1 d PDU B -2
O6MB O 0.9776(17) -0.0146(16) 1.0230(8) 0.089(7) Uani 0.25 1 d PDU B -2

loop_
_atom_site_aniso_label
_atom_site_aniso_U_11
_atom_site_aniso_U_22
_atom_site_aniso_U_33
_atom_site_aniso_U_23
_atom_site_aniso_U_13
_atom_site_aniso_U_12
C1 0.093(3) 0.0430(19) 0.053(2) 0.0081(17) -0.007(2) 0.0084(19)
C2 0.064(2) 0.0281(15) 0.0491(19) -0.0017(13) 0.0005(17) -0.0045(14)
C3 0.060(2) 0.0329(14) 0.0428(17) 0.0005(14) -0.0063(16) -0.0017(13)
C4 0.0458(16) 0.0299(13) 0.0311(13) -0.0025(13) 0.0011(13) 0.0007(11)
C5 0.058(2) 0.0380(16) 0.0382(17) -0.0011(13) -0.0139(15) -0.0032(15)
C6 0.0527(19) 0.0366(16) 0.0389(16) -0.0019(13) 0.0111(14) 0.0044(13)
C7 0.0298(13) 0.0336(14) 0.0296(13) -0.0018(11) -0.0027(11) 0.0032(11)
C8 0.0322(15) 0.057(2) 0.0327(15) -0.0004(13) 0.0032(12) 0.0022(14)
C9 0.0359(15) 0.0399(16) 0.0343(14) 0.0023(12) 0.0046(12) -0.0021(12)
C10 0.0417(18) 0.0449(18) 0.054(2) 0.0105(16) 0.0079(15) 0.0037(13)
C11 0.0339(15) 0.0479(17) 0.0345(14) -0.0010(13) 0.0013(12) -0.0024(13)
C12 0.0296(14) 0.0510(18) 0.0337(15) 0.0010(13) 0.0038(12) 0.0010(13)
N1 0.0556(17) 0.0358(14) 0.0449(15) -0.0007(12) 0.0034(13) 0.0024(12)
N2 0.0467(15) 0.0422(15) 0.0421(14) 0.0013(12) -0.0080(12) -0.0015(12)
N3 0.0505(16) 0.0375(14) 0.0376(14) -0.0039(11) 0.0121(12) 0.0032(12)
N4 0.0363(13) 0.0401(13) 0.0378(13) 0.0021(11) 0.0068(10) -0.0001(11)
N5 0.0402(14) 0.0452(15) 0.0485(15) 0.0165(12) 0.0099(12) 0.0038(12)
N6 0.0381(13) 0.0405(14) 0.0336(12) 0.0023(11) 0.0026(11) -0.0030(11)
N7 0.070(2) 0.085(3) 0.0502(18) -0.0016(18) -0.0147(17) -0.0299(19)
N1M 0.080(2) 0.0490(17) 0.0394(16) 0.0063(13) 0.0168(14) 0.0135(16)
N2MA 0.046(2) 0.041(2) 0.064(3) 0.000 0.000 -0.0036(18)
N3M 0.049(7) 0.031(7) 0.023(6) 0.007(5) -0.007(6) 0.009(7)
N2MB 0.046(6) 0.061(8) 0.069(7) -0.015(7) 0.006(8) -0.008(7)
Ni1 0.0422(2) 0.03034(18) 0.03031(16) -0.00330(15) 0.00585(16) 0.00031(16)
O1 0.0725(19) 0.0515(15) 0.0607(16) 0.0047(13) 0.0106(14) -0.0077(13)
O2 0.0395(11) 0.0357(10) 0.0274(9) -0.0017(8) 0.0005(8) -0.0030(9)
O3 0.0508(14) 0.0599(16) 0.0495(14) 0.0203(12) -0.0049(11) -0.0048(12)
O1M 0.130(3) 0.070(2) 0.0436(15) 0.0150(14) 0.0185(17) 0.012(2)
O2M 0.110(2) 0.0417(13) 0.0337(12) 0.0008(10) 0.0159(14) 0.0055(14)
O3M 0.111(2) 0.0536(15) 0.0357(12) -0.0047(12) 0.0040(15) 0.0070(14)
O4MA 0.095(3) 0.095(3) 0.305(8) -0.107(4) -0.094(4) 0.031(2)
O5MA 0.318(13) 0.127(6) 0.075(4) 0.000 0.000 0.071(7)
O9M 0.106(10) 0.116(10) 0.092(9) -0.009(8) -0.003(8) -0.031(8)
O7M 0.069(7) 0.043(5) 0.046(6) -0.012(5) -0.038(6) 0.030(5)
O8M 0.099(8) 0.066(7) 0.043(6) 0.000(6) 0.007(6) 0.006(6)
O4MB 0.052(6) 0.065(6) 0.048(5) -0.010(5) 0.000(5) -0.001(5)
O5MB 0.077(8) 0.105(8) 0.090(8) -0.034(7) 0.020(7) -0.020(7)
O6MB 0.091(10) 0.089(9) 0.085(9) -0.005(8) -0.016(8) 0.022(8)

loop_
_atom_type_symbol
_atom_type_description
_atom_type_scat_dispersion_real
_atom_type_scat_dispersion_imag
_atom_type_scat_source
C C 0.0033 0.0016 'International Tables Vol C Tables 4.2.6.8 and 6.1.1.4'
H H 0.0000 0.0000 'International Tables Vol C Tables 4.2.6.8 and 6.1.1.4'
N N 0.0061 0.0033 'International Tables Vol C Tables 4.2.6.8 and 6.1.1.4'
O O 0.0106 0.0060 'International Tables Vol C Tables 4.2.6.8 and 6.1.1.4'
Ni Ni 0.3393 1.1124 'International Tables Vol C Tables 4.2.6.8 and 6.1.1.4'

loop_
_geom_angle_atom_site_label_1
_geom_angle_atom_site_label_2
_geom_angle_atom_site_label_3
_geom_angle
_geom_angle_site_symmetry_1
_geom_angle_site_symmetry_3
C2 C1 H1A 109.5 . .
C2 C1 H1B 109.5 . .
H1A C1 H1B 109.5 . .
C2 C1 H1C 109.5 . .
H1A C1 H1C 109.5 . .
H1B C1 H1C 109.5 . .
O1 C2 N1 122.2(4) . .
O1 C2 C1 122.2(4) . .
N1 C2 C1 115.5(4) . .
N1 C3 C4 113.9(3) . .
N1 C3 H3A 108.8 . .
C4 C3 H3A 108.8 . .
N1 C3 H3B 108.8 . .
C4 C3 H3B 108.8 . .
H3A C3 H3B 107.7 . .
C6 C4 C7 109.4(2) . .
C6 C4 C3 109.0(2) . .
C7 C4 C3 113.3(3) . .
C6 C4 C5 111.8(3) . .
C7 C4 C5 106.8(2) . .
C3 C4 C5 106.7(2) . .
N2 C5 C4 113.4(3) . .
N2 C5 H5A 108.9 . .
C4 C5 H5A 108.9 . .
N2 C5 H5B 108.9 . .
C4 C5 H5B 108.9 . .
H5A C5 H5B 107.7 . .
N3 C6 C4 113.9(3) . .
N3 C6 H6A 108.8 . .
C4 C6 H6A 108.8 . .
N3 C6 H6B 108.8 . .
C4 C6 H6B 108.8 . .
H6A C6 H6B 107.7 . .
O2 C7 N4 120.6(3) . .
O2 C7 C4 118.9(2) . .
N4 C7 C4 120.4(3) . .
N4 C8 C9 113.9(3) . .
N4 C8 H8A 108.8 . .
C9 C8 H8A 108.8 . .
N4 C8 H8B 108.8 . .
C9 C8 H8B 108.8 . .
H8A C8 H8B 107.7 . .
C12 C9 C10 116.5(3) . .
C12 C9 C11 109.3(3) . .
C10 C9 C11 111.9(3) . .
C12 C9 C8 107.7(2) . .
C10 C9 C8 105.5(3) . .
C11 C9 C8 105.2(2) . .
N5 C10 C9 117.0(3) . .
N5 C10 H10A 108.0 . .
C9 C10 H10A 108.0 . .
N5 C10 H10B 108.0 . .
C9 C10 H10B 108.0 . .
H10A C10 H10B 107.3 . .
N6 C11 C9 114.8(2) . .
N6 C11 H11A 108.6 . .
C9 C11 H11A 108.6 . .
N6 C11 H11B 108.6 . .
C9 C11 H11B 108.6 . .
H11A C11 H11B 107.5 . .
O3 C12 N7 121.7(3) . .
O3 C12 C9 119.8(3) . .
N7 C12 C9 118.5(3) . .
C2 N1 C3 122.6(3) . .
C2 N1 H1 118.7 . .
C3 N1 H1 118.7 . .
C5 N2 Ni1 115.8(2) . .
C5 N2 H2A 108.3 . .
Ni1 N2 H2A 108.3 . .
C5 N2 H2B 108.3 . .
Ni1 N2 H2B 108.3 . .
H2A N2 H2B 107.4 . .
C6 N3 Ni1 115.5(2) . .
C6 N3 H3C 108.4 . .
Ni1 N3 H3C 108.4 . .
C6 N3 H3D 108.4 . .
Ni1 N3 H3D 108.4 . .
H3C N3 H3D 107.5 . .
C7 N4 C8 119.0(3) . .
C7 N4 H4 120.5 . .
C8 N4 H4 120.5 . .
C10 N5 Ni1 124.1(2) . 7_566
C10 N5 H5C 106.3 . .
Ni1 N5 H5C 106.3 7_566 .
C10 N5 H5D 106.3 . .
Ni1 N5 H5D 106.3 7_566 .
H5C N5 H5D 106.4 . .
C11 N6 Ni1 118.1(2) . 7_566
C11 N6 H6C 107.8 . .
Ni1 N6 H6C 107.8 7_566 .
C11 N6 H6D 107.8 . .
Ni1 N6 H6D 107.8 7_566 .
H6C N6 H6D 107.1 . .
C12 N7 H7A 120.0 . .
C12 N7 H7B 120.0 . .
H7A N7 H7B 120.0 . .
O1M N1M O3M 120.9(3) . .
O1M N1M O2M 119.0(3) . .
O3M N1M O2M 120.1(3) . .
O4MA N2MA O4MA 120.0(9) 2_675 .
O4MA N2MA O5MA 120.0(4) 2_675 .
O4MA N2MA O5MA 120.0(4) . .
O7M N3M O9M 123.6(15) . .
O7M N3M O8M 115.1(14) . .
O9M N3M O8M 115.4(13) . .
O5MB N2MB O4MB 120.1(16) . .
O5MB N2MB O6MB 118(2) . .
O4MB N2MB O6MB 117(2) . .
O2 Ni1 N3 88.17(10) . .
O2 Ni1 N6 91.96(9) . 8_646
N3 Ni1 N6 176.93(12) . 8_646
O2 Ni1 N5 85.62(10) . 8_646
N3 Ni1 N5 91.21(11) . 8_646
N6 Ni1 N5 91.85(10) 8_646 8_646
O2 Ni1 N2 83.19(10) . .
N3 Ni1 N2 87.30(12) . .
N6 Ni1 N2 89.67(11) 8_646 .
N5 Ni1 N2 168.75(12) 8_646 .
O2 Ni1 O2M 176.43(11) . .
N3 Ni1 O2M 94.21(11) . .
N6 Ni1 O2M 85.53(11) 8_646 .
N5 Ni1 O2M 96.99(12) 8_646 .
N2 Ni1 O2M 94.25(12) . .
C7 O2 Ni1 120.05(18) . .
N1M O2M Ni1 124.1(2) . .

loop_
_geom_bond_atom_site_label_1
_geom_bond_atom_site_label_2
_geom_bond_distance
_geom_bond_site_symmetry_2
C1 C2 1.494(6) .
C1 H1A 0.9600 .
C1 H1B 0.9600 .
C1 H1C 0.9600 .
C2 O1 1.243(5) .
C2 N1 1.339(5) .
C3 N1 1.460(4) .
C3 C4 1.540(4) .
C3 H3A 0.9700 .
C3 H3B 0.9700 .
C4 C6 1.529(5) .
C4 C7 1.530(4) .
C4 C5 1.547(4) .
C5 N2 1.461(4) .
C5 H5A 0.9700 .
C5 H5B 0.9700 .
C6 N3 1.461(4) .
C6 H6A 0.9700 .
C6 H6B 0.9700 .
C7 O2 1.243(4) .
C7 N4 1.324(4) .
C8 N4 1.473(4) .
C8 C9 1.549(4) .
C8 H8A 0.9700 .
C8 H8B 0.9700 .
C9 C12 1.526(4) .
C9 C10 1.530(4) .
C9 C11 1.535(5) .
C10 N5 1.459(4) .
C10 H10A 0.9700 .
C10 H10B 0.9700 .
C11 N6 1.467(4) .
C11 H11A 0.9700 .
C11 H11B 0.9700 .
C12 O3 1.214(4) .
C12 N7 1.336(5) .
N1 H1 0.8600 .
N2 Ni1 2.118(3) .
N2 H2A 0.9000 .
N2 H2B 0.9000 .
N3 Ni1 2.075(3) .
N3 H3C 0.9000 .
N3 H3D 0.9000 .
N4 H4 0.8600 .
N5 Ni1 2.098(3) 7_566
N5 H5C 0.9000 .
N5 H5D 0.9000 .
N6 Ni1 2.083(3) 7_566
N6 H6C 0.9000 .
N6 H6D 0.9000 .
N7 H7A 0.8600 .
N7 H7B 0.8600 .
N1M O1M 1.223(4) .
N1M O3M 1.232(4) .
N1M O2M 1.277(4) .
N2MA O4MA 1.164(5) 2_675
N2MA O4MA 1.164(5) .
N2MA O5MA 1.179(7) .
N3M O7M 1.185(13) .
N3M O9M 1.189(13) .
N3M O8M 1.200(13) .
N2MB O5MB 1.180(13) .
N2MB O4MB 1.190(14) .
N2MB O6MB 1.24(3) .
Ni1 O2 2.053(2) .
Ni1 N6 2.083(3) 8_646
Ni1 N5 2.098(3) 8_646
Ni1 O2M 2.130(2) .
